data_7015104
loop_
_publ_author_name
'Xu, Qing-Feng'
'Ge, Jian-Feng'
'Zhou, Qiu-Xuan'
'Lu, Jian-Mei'
'Ji, Shun-Jun'
'Wang, Li-Hua'
'Zhang, Yong'
'Jin, Xue-Ming'
'Wu, Bing'

_publ_section_title
;
 Hydrothermal synthesis, structure, and luminescent properties of
 selected Zn(II)/Cd(II) coordination polymers constructed from
 3,5-bis(x-pyridyl)-1,2,4-triazole (x = 3, 4).
;
_journal_issue 12
_journal_name_full 'Dalton transactions (Cambridge, England : 2003)'
_journal_page_first 2805
_journal_page_last 2814
_journal_paper_doi 10.1039/c0dt01174f
_journal_volume 40
_journal_year 2011
_chemical_formula_moiety 'C12 H15 Cd N5 O7 S, 2(H2 O)'
_chemical_formula_sum 'C12 H19 Cd N5 O9 S'
_chemical_formula_weight 521.78
_chemical_name_systematic
;
?
;
_space_group_IT_number 14
_symmetry_cell_setting monoclinic
_symmetry_Int_Tables_number 14
_symmetry_space_group_name_Hall '-P 2ybc'
_symmetry_space_group_name_H-M 'P 1 21/c 1'
_atom_sites_solution_hydrogens geom
_atom_sites_solution_primary direct
_atom_sites_solution_secondary difmap
_audit_creation_method SHELXL-97
_cell_angle_alpha 90.00
_cell_angle_beta 102.897(3)
_cell_angle_gamma 90.00
_cell_formula_units_Z 4
_cell_length_a 7.9223(15)
_cell_length_b 14.721(3)
_cell_length_c 15.965(3)
_cell_measurement_reflns_used 3732
_cell_measurement_temperature 223(2)
_cell_measurement_theta_max 27.5
_cell_measurement_theta_min 3.0
_cell_volume 1814.9(6)
_computing_cell_refinement CrystalClear
_computing_data_collection CrystalClear
_computing_data_reduction CrystalStructure
_computing_publication_material 'CrystalStructure 3.8'
_computing_structure_refinement 'SHELXL-97 (Sheldrick, 1997)'
_computing_structure_solution 'SHELXS-97 (Sheldrick, 1990)'
_diffrn_ambient_temperature 223(2)
_diffrn_detector_area_resol_mean 14.63
_diffrn_measured_fraction_theta_full 0.994
_diffrn_measured_fraction_theta_max 0.994
_diffrn_measurement_device_type 'Rigaku Saturn'
_diffrn_measurement_method \w
_diffrn_radiation_monochromator graphite
_diffrn_radiation_source 'fine-focus sealed tube'
_diffrn_radiation_type MoK\a
_diffrn_radiation_wavelength 0.71075
_diffrn_reflns_av_R_equivalents 0.0218
_diffrn_reflns_av_sigmaI/netI 0.0361
_diffrn_reflns_limit_h_max 9
_diffrn_reflns_limit_h_min -9
_diffrn_reflns_limit_k_max 17
_diffrn_reflns_limit_k_min -12
_diffrn_reflns_limit_l_max 19
_diffrn_reflns_limit_l_min -13
_diffrn_reflns_number 7403
_diffrn_reflns_theta_full 25.50
_diffrn_reflns_theta_max 25.50
_diffrn_reflns_theta_min 3.06
_exptl_absorpt_coefficient_mu 1.378
_exptl_absorpt_correction_T_max 0.802
_exptl_absorpt_correction_T_min 0.538
_exptl_absorpt_correction_type multi-scan
_exptl_absorpt_process_details 'Jacobson, R. (1998) Private communication'
_exptl_crystal_colour colorless
_exptl_crystal_density_diffrn 1.909
_exptl_crystal_density_method 'not measured'
_exptl_crystal_description prism
_exptl_crystal_F_000 1048
_exptl_crystal_size_max 0.25
_exptl_crystal_size_mid 0.20
_exptl_crystal_size_min 0.16
_refine_diff_density_max 0.381
_refine_diff_density_min -0.399
_refine_diff_density_rms 0.078
_refine_ls_extinction_method none
_refine_ls_goodness_of_fit_ref 1.095
_refine_ls_hydrogen_treatment mixed
_refine_ls_matrix_type full
_refine_ls_number_parameters 284
_refine_ls_number_reflns 3362
_refine_ls_number_restraints 10
_refine_ls_restrained_S_all 1.094
_refine_ls_R_factor_all 0.0373
_refine_ls_R_factor_gt 0.0310
_refine_ls_shift/su_max 0.001
_refine_ls_shift/su_mean 0.000
_refine_ls_structure_factor_coef Fsqd
_refine_ls_weighting_details 'calc w=1/[\s^2^(Fo^2^)+(0.0303P)^2^+0.0000P] where P=(Fo^2^+2Fc^2^)/3'
_refine_ls_weighting_scheme calc
_refine_ls_wR_factor_gt 0.0614
_refine_ls_wR_factor_ref 0.0639
_reflns_number_gt 3051
_reflns_number_total 3362
_reflns_threshold_expression >2sigma(I)
_cod_data_source_file c0dt01174f.txt
_cod_data_source_block shelxl2
_cod_original_cell_volume 1815.0(6)
_cod_original_sg_symbol_H-M 'P 21/c'
_cod_database_code 7015104

loop_
_symmetry_equiv_pos_as_xyz
'x, y, z'
'-x, y+1/2, -z+1/2'
'-x, -y, -z'
'x, -y-1/2, z-1/2'

loop_
_atom_site_label
_atom_site_type_symbol
_atom_site_fract_x
_atom_site_fract_y
_atom_site_fract_z
_atom_site_U_iso_or_equiv
_atom_site_adp_type
_atom_site_occupancy
_atom_site_symmetry_multiplicity
_atom_site_calc_flag
_atom_site_refinement_flags
_atom_site_disorder_assembly
_atom_site_disorder_group
Cd1 Cd 0.24907(3) 0.136805(15) 0.716399(13) 0.02084(8) Uani 1 1 d . . .
S1 S 0.43776(10) -0.07179(5) 0.68786(5) 0.02074(17) Uani 1 1 d . . .
O1 O 0.3112(3) -0.01291(16) 0.71727(14) 0.0379(6) Uani 1 1 d . . .
O2 O 0.3911(3) -0.16578(16) 0.69908(17) 0.0442(7) Uani 1 1 d . . .
O3 O 0.6137(3) -0.05497(17) 0.74062(14) 0.0369(6) Uani 1 1 d . . .
O4 O 0.4375(3) -0.05324(18) 0.59859(13) 0.0416(7) Uani 1 1 d . . .
O5 O 0.5117(3) 0.18717(18) 0.70051(16) 0.0388(6) Uani 1 1 d D . .
H5A H 0.565(4) 0.167(2) 0.667(2) 0.047 Uiso 1 1 d D . .
H5B H 0.563(4) 0.2299(18) 0.727(2) 0.047 Uiso 1 1 d D . .
O6 O 0.1913(3) 0.28761(16) 0.74280(16) 0.0307(5) Uani 1 1 d D . .
H6A H 0.250(4) 0.3343(15) 0.751(2) 0.037 Uiso 1 1 d D . .
H6B H 0.092(2) 0.308(2) 0.730(2) 0.037 Uiso 1 1 d D . .
O7 O -0.0356(3) 0.1045(2) 0.71926(14) 0.0359(6) Uani 1 1 d D . .
H7A H -0.112(3) 0.101(3) 0.6756(14) 0.043 Uiso 1 1 d D . .
H7B H -0.064(5) 0.109(2) 0.7649(13) 0.043 Uiso 1 1 d D . .
O8 O 0.6702(3) 0.08758(18) 0.58279(15) 0.0344(6) Uani 1 1 d D . .
H8A H 0.651(5) 0.089(3) 0.5303(7) 0.041 Uiso 1 1 d D . .
H8B H 0.608(4) 0.0445(16) 0.589(2) 0.041 Uiso 1 1 d D . .
O9 O 0.8570(4) 0.3431(2) 0.68642(16) 0.0558(9) Uani 1 1 d D . .
H9A H 0.837(6) 0.368(3) 0.6391(13) 0.067 Uiso 1 1 d D . .
H9B H 0.807(5) 0.375(2) 0.715(2) 0.067 Uiso 1 1 d D . .
N1 N 0.1357(3) 0.15879(17) 0.57116(15) 0.0227(6) Uani 1 1 d . . .
N2 N -0.3213(3) 0.63033(16) 0.63348(15) 0.0217(6) Uani 1 1 d . . .
N3 N -0.1729(3) 0.37903(17) 0.36903(15) 0.0223(6) Uani 1 1 d . . .
N4 N -0.2480(3) 0.45909(17) 0.38203(14) 0.0220(6) Uani 1 1 d . . .
H4 H -0.2977 0.4962 0.3416 0.026 Uiso 1 1 calc R . .
N5 N -0.1513(3) 0.40242(17) 0.51043(14) 0.0205(6) Uani 1 1 d . . .
C1 C 0.1468(5) 0.1005(2) 0.50794(19) 0.0289(8) Uani 1 1 d . . .
H1 H 0.2055 0.0451 0.5221 0.035 Uiso 1 1 calc R . .
C2 C 0.0746(5) 0.1193(2) 0.4231(2) 0.0370(9) Uani 1 1 d . . .
H2 H 0.0853 0.0774 0.3802 0.044 Uiso 1 1 calc R . .
C3 C -0.0124(4) 0.1989(2) 0.40122(19) 0.0279(8) Uani 1 1 d . . .
H3 H -0.0624 0.2121 0.3434 0.033 Uiso 1 1 calc R . .
C4 C -0.0259(4) 0.2597(2) 0.46552(17) 0.0197(7) Uani 1 1 d . . .
C5 C 0.0512(4) 0.2366(2) 0.54868(18) 0.0250(7) Uani 1 1 d . . .
H5 H 0.0440 0.2782 0.5924 0.030 Uiso 1 1 calc R . .
C6 C -0.4166(4) 0.6939(2) 0.58546(19) 0.0258(7) Uani 1 1 d . . .
H6 H -0.4578 0.7428 0.6132 0.031 Uiso 1 1 calc R . .
C7 C -0.4575(4) 0.6912(2) 0.49670(19) 0.0269(7) Uani 1 1 d . . .
H7 H -0.5247 0.7374 0.4648 0.032 Uiso 1 1 calc R . .
C8 C -0.3978(4) 0.6195(2) 0.4556(2) 0.0254(7) Uani 1 1 d . . .
H8 H -0.4232 0.6167 0.3953 0.030 Uiso 1 1 calc R . .
C9 C -0.3007(4) 0.5520(2) 0.50368(17) 0.0184(6) Uani 1 1 d . . .
C10 C -0.2646(4) 0.5611(2) 0.59327(18) 0.0225(7) Uani 1 1 d . . .
H10 H -0.1969 0.5162 0.6268 0.027 Uiso 1 1 calc R . .
C11 C -0.1170(4) 0.3471(2) 0.44737(17) 0.0185(6) Uani 1 1 d . . .
C12 C -0.2345(4) 0.4726(2) 0.46628(17) 0.0199(7) Uani 1 1 d . . .

loop_
_atom_site_aniso_label
_atom_site_aniso_U_11
_atom_site_aniso_U_22
_atom_site_aniso_U_33
_atom_site_aniso_U_23
_atom_site_aniso_U_13
_atom_site_aniso_U_12
Cd1 0.02452(14) 0.02049(14) 0.01762(12) 0.00277(9) 0.00493(9) 0.00294(11)
S1 0.0250(4) 0.0187(4) 0.0188(3) -0.0009(3) 0.0054(3) 0.0023(3)
O1 0.0425(15) 0.0248(13) 0.0519(15) -0.0010(12) 0.0220(13) 0.0101(12)
O2 0.0447(17) 0.0198(13) 0.0686(18) 0.0112(13) 0.0137(14) 0.0046(12)
O3 0.0287(13) 0.0459(16) 0.0314(12) -0.0145(11) -0.0034(10) 0.0004(12)
O4 0.0394(15) 0.0648(19) 0.0203(11) 0.0058(12) 0.0060(11) -0.0007(14)
O5 0.0327(15) 0.0457(17) 0.0416(15) -0.0191(13) 0.0157(12) -0.0142(13)
O6 0.0283(14) 0.0222(13) 0.0374(12) -0.0029(11) -0.0014(12) 0.0030(11)
O7 0.0236(13) 0.0620(17) 0.0233(12) -0.0053(13) 0.0077(10) -0.0057(13)
O8 0.0379(15) 0.0382(15) 0.0276(12) -0.0057(12) 0.0085(12) -0.0066(13)
O9 0.062(2) 0.079(2) 0.0317(15) 0.0230(15) 0.0225(14) 0.0433(18)
N1 0.0266(15) 0.0228(14) 0.0188(12) 0.0036(11) 0.0054(11) 0.0049(12)
N2 0.0303(15) 0.0173(14) 0.0178(12) -0.0016(11) 0.0060(11) 0.0000(12)
N3 0.0236(14) 0.0230(15) 0.0206(13) -0.0009(11) 0.0056(11) 0.0060(12)
N4 0.0268(15) 0.0223(14) 0.0162(12) 0.0048(11) 0.0032(11) 0.0076(12)
N5 0.0234(14) 0.0212(14) 0.0170(12) -0.0008(11) 0.0049(11) 0.0044(12)
C1 0.039(2) 0.0205(17) 0.0268(16) 0.0000(14) 0.0061(15) 0.0103(16)
C2 0.053(2) 0.031(2) 0.0247(16) -0.0086(15) 0.0040(16) 0.0139(19)
C3 0.0315(19) 0.0302(19) 0.0189(15) -0.0036(14) -0.0008(14) 0.0070(16)
C4 0.0187(16) 0.0214(16) 0.0200(14) -0.0013(13) 0.0062(13) 0.0007(14)
C5 0.0331(19) 0.0256(18) 0.0159(14) -0.0011(13) 0.0045(13) 0.0106(16)
C6 0.0331(19) 0.0197(17) 0.0259(16) -0.0050(14) 0.0091(15) 0.0029(15)
C7 0.0290(19) 0.0243(18) 0.0260(16) 0.0044(14) 0.0034(14) 0.0080(16)
C8 0.0304(18) 0.0250(18) 0.0213(15) 0.0019(13) 0.0068(14) 0.0035(15)
C9 0.0180(16) 0.0176(16) 0.0185(14) 0.0010(12) 0.0021(12) 0.0001(13)
C10 0.0274(18) 0.0205(16) 0.0194(14) 0.0020(13) 0.0050(13) 0.0018(15)
C11 0.0186(15) 0.0205(16) 0.0165(14) -0.0004(12) 0.0040(12) 0.0003(14)
C12 0.0208(16) 0.0219(16) 0.0169(14) 0.0002(13) 0.0038(12) -0.0022(14)

loop_
_atom_type_symbol
_atom_type_description
_atom_type_scat_dispersion_real
_atom_type_scat_dispersion_imag
_atom_type_scat_source
C C 0.0033 0.0016 'International Tables Vol C Tables 4.2.6.8 and 6.1.1.4'
H H 0.0000 0.0000 'International Tables Vol C Tables 4.2.6.8 and 6.1.1.4'
N N 0.0061 0.0033 'International Tables Vol C Tables 4.2.6.8 and 6.1.1.4'
O O 0.0106 0.0060 'International Tables Vol C Tables 4.2.6.8 and 6.1.1.4'
Cd Cd -0.8075 1.2024 'International Tables Vol C Tables 4.2.6.8 and 6.1.1.4'
S S 0.1246 0.1234 'International Tables Vol C Tables 4.2.6.8 and 6.1.1.4'

loop_
_geom_angle_atom_site_label_1
_geom_angle_atom_site_label_2
_geom_angle_atom_site_label_3
_geom_angle
_geom_angle_site_symmetry_1
_geom_angle_site_symmetry_3
_geom_angle_publ_flag
O1 Cd1 O5 96.61(9) . . ?
O1 Cd1 N1 100.25(9) . . ?
O5 Cd1 N1 90.15(9) . . ?
O1 Cd1 O7 90.65(10) . . ?
O5 Cd1 O7 171.11(10) . . ?
N1 Cd1 O7 83.50(8) . . ?
O1 Cd1 O6 169.37(8) . . ?
O5 Cd1 O6 86.04(9) . . ?
N1 Cd1 O6 90.01(9) . . ?
O7 Cd1 O6 87.75(10) . . ?
O1 Cd1 N2 87.18(8) . 2_546 ?
O5 Cd1 N2 96.13(9) . 2_546 ?
N1 Cd1 N2 169.69(9) . 2_546 ?
O7 Cd1 N2 89.32(8) . 2_546 ?
O6 Cd1 N2 82.31(8) . 2_546 ?
O4 S1 O2 110.84(15) . . ?
O4 S1 O1 110.44(14) . . ?
O2 S1 O1 108.04(14) . . ?
O4 S1 O3 108.80(14) . . ?
O2 S1 O3 108.82(16) . . ?
O1 S1 O3 109.89(14) . . ?
S1 O1 Cd1 137.11(14) . . ?
Cd1 O5 H5A 125(3) . . ?
Cd1 O5 H5B 124(3) . . ?
H5A O5 H5B 110(4) . . ?
Cd1 O6 H6A 134(3) . . ?
Cd1 O6 H6B 121(3) . . ?
H6A O6 H6B 102(3) . . ?
Cd1 O7 H7A 122(3) . . ?
Cd1 O7 H7B 118(3) . . ?
H7A O7 H7B 118(4) . . ?
H8A O8 H8B 99(3) . . ?
H9A O9 H9B 104(4) . . ?
C5 N1 C1 117.3(3) . . ?
C5 N1 Cd1 116.65(19) . . ?
C1 N1 Cd1 126.0(2) . . ?
C6 N2 C10 117.9(2) . . ?
C6 N2 Cd1 122.59(19) . 2_556 ?
C10 N2 Cd1 119.5(2) . 2_556 ?
C11 N3 N4 103.3(2) . . ?
C12 N4 N3 110.1(2) . . ?
C12 N4 H4 125.0 . . ?
N3 N4 H4 125.0 . . ?
C12 N5 C11 103.1(2) . . ?
N1 C1 C2 121.9(3) . . ?
N1 C1 H1 119.0 . . ?
C2 C1 H1 119.0 . . ?
C3 C2 C1 120.0(3) . . ?
C3 C2 H2 120.0 . . ?
C1 C2 H2 120.0 . . ?
C2 C3 C4 118.9(3) . . ?
C2 C3 H3 120.5 . . ?
C4 C3 H3 120.5 . . ?
C5 C4 C3 117.7(3) . . ?
C5 C4 C11 120.0(3) . . ?
C3 C4 C11 122.4(3) . . ?
N1 C5 C4 124.1(3) . . ?
N1 C5 H5 117.9 . . ?
C4 C5 H5 117.9 . . ?
N2 C6 C7 122.9(3) . . ?
N2 C6 H6 118.6 . . ?
C7 C6 H6 118.6 . . ?
C8 C7 C6 118.8(3) . . ?
C8 C7 H7 120.6 . . ?
C6 C7 H7 120.6 . . ?
C9 C8 C7 119.6(3) . . ?
C9 C8 H8 120.2 . . ?
C7 C8 H8 120.2 . . ?
C8 C9 C10 117.4(3) . . ?
C8 C9 C12 123.7(3) . . ?
C10 C9 C12 118.9(3) . . ?
N2 C10 C9 123.4(3) . . ?
N2 C10 H10 118.3 . . ?
C9 C10 H10 118.3 . . ?
N3 C11 N5 114.0(3) . . ?
N3 C11 C4 123.0(3) . . ?
N5 C11 C4 123.0(2) . . ?
N5 C12 N4 109.5(3) . . ?
N5 C12 C9 125.5(2) . . ?
N4 C12 C9 124.9(3) . . ?

loop_
_geom_bond_atom_site_label_1
_geom_bond_atom_site_label_2
_geom_bond_distance
_geom_bond_site_symmetry_2
_geom_bond_publ_flag
Cd1 O1 2.258(2) . ?
Cd1 O5 2.275(2) . ?
Cd1 N1 2.315(2) . ?
Cd1 O7 2.316(2) . ?
Cd1 O6 2.324(2) . ?
Cd1 N2 2.339(2) 2_546 ?
S1 O4 1.451(2) . ?
S1 O2 1.454(2) . ?
S1 O1 1.479(2) . ?
S1 O3 1.479(2) . ?
O5 H5A 0.814(10) . ?
O5 H5B 0.813(10) . ?
O6 H6A 0.822(10) . ?
O6 H6B 0.824(10) . ?
O7 H7A 0.815(10) . ?
O7 H7B 0.812(10) . ?
O8 H8A 0.818(10) . ?
O8 H8B 0.821(10) . ?
O9 H9A 0.820(10) . ?
O9 H9B 0.818(10) . ?
N1 C5 1.335(4) . ?
N1 C1 1.343(4) . ?
N2 C6 1.333(4) . ?
N2 C10 1.334(4) . ?
N2 Cd1 2.339(2) 2_556 ?
N3 C11 1.317(4) . ?
N3 N4 1.357(3) . ?
N4 C12 1.340(3) . ?
N4 H4 0.8700 . ?
N5 C12 1.338(4) . ?
N5 C11 1.369(3) . ?
C1 C2 1.375(5) . ?
C1 H1 0.9400 . ?
C2 C3 1.364(4) . ?
C2 H2 0.9400 . ?
C3 C4 1.385(4) . ?
C3 H3 0.9400 . ?
C4 C5 1.375(4) . ?
C4 C11 1.472(4) . ?
C5 H5 0.9400 . ?
C6 C7 1.382(4) . ?
C6 H6 0.9400 . ?
C7 C8 1.381(4) . ?
C7 H7 0.9400 . ?
C8 C9 1.380(4) . ?
C8 H8 0.9400 . ?
C9 C10 1.401(4) . ?
C9 C12 1.463(4) . ?
C10 H10 0.9400 . ?

loop_
_geom_hbond_atom_site_label_D
_geom_hbond_atom_site_label_H
_geom_hbond_atom_site_label_A
_geom_hbond_distance_DH
_geom_hbond_distance_HA
_geom_hbond_distance_DA
_geom_hbond_angle_DHA
_geom_hbond_site_symmetry_A
N4 H4 O3 0.87 1.83 2.681(3) 166.9 4_465
O9 H9B S1 0.818(10) 2.848(19) 3.625(3) 159(4) 2_656
O9 H9B O2 0.818(10) 2.38(3) 2.970(3) 130(4) 2_656
O9 H9B O1 0.818(10) 2.283(13) 3.090(3) 169(4) 2_656
O9 H9A N5 0.820(10) 2.138(17) 2.929(3) 162(4) 1_655
O8 H8B S1 0.821(10) 2.865(18) 3.618(3) 153(3) .
O8 H8B O4 0.821(10) 2.004(11) 2.822(4) 175(4) .
O8 H8A O4 0.818(10) 2.086(15) 2.875(3) 162(4) 3_656
O7 H7B N3 0.812(10) 2.044(12) 2.850(3) 171(4) 4_566
O7 H7A O8 0.815(10) 2.020(13) 2.824(4) 169(4) 1_455
O6 H6B O9 0.824(10) 1.908(12) 2.726(4) 171(4) 1_455
O6 H6A S1 0.822(10) 2.816(19) 3.563(3) 152(3) 2_656
O6 H6A O3 0.822(10) 1.945(11) 2.765(4) 176(4) 2_656
O5 H5B O2 0.813(10) 1.925(16) 2.702(3) 159(4) 2_656
O5 H5A O8 0.814(10) 2.084(13) 2.883(3) 167(4) .

loop_
_geom_torsion_atom_site_label_1
_geom_torsion_atom_site_label_2
_geom_torsion_atom_site_label_3
_geom_torsion_atom_site_label_4
_geom_torsion
_geom_torsion_site_symmetry_1
_geom_torsion_site_symmetry_2
_geom_torsion_site_symmetry_3
_geom_torsion_site_symmetry_4
_geom_torsion_publ_flag
O4 S1 O1 Cd1 -51.4(3) . . . . ?
O2 S1 O1 Cd1 -172.7(2) . . . . ?
O3 S1 O1 Cd1 68.7(2) . . . . ?
O5 Cd1 O1 S1 -21.2(2) . . . . ?
N1 Cd1 O1 S1 70.1(2) . . . . ?
O7 Cd1 O1 S1 153.6(2) . . . . ?
O6 Cd1 O1 S1 -125.2(4) . . . . ?
N2 Cd1 O1 S1 -117.1(2) 2_546 . . . ?
O1 Cd1 N1 C5 166.5(2) . . . . ?
O5 Cd1 N1 C5 -96.8(2) . . . . ?
O7 Cd1 N1 C5 77.0(2) . . . . ?
O6 Cd1 N1 C5 -10.7(2) . . . . ?
N2 Cd1 N1 C5 30.9(6) 2_546 . . . ?
O1 Cd1 N1 C1 -13.2(3) . . . . ?
O5 Cd1 N1 C1 83.5(3) . . . . ?
O7 Cd1 N1 C1 -102.7(3) . . . . ?
O6 Cd1 N1 C1 169.5(3) . . . . ?
N2 Cd1 N1 C1 -148.8(4) 2_546 . . . ?
C11 N3 N4 C12 0.2(3) . . . . ?
C5 N1 C1 C2 0.1(5) . . . . ?
Cd1 N1 C1 C2 179.8(3) . . . . ?
N1 C1 C2 C3 -0.5(6) . . . . ?
C1 C2 C3 C4 0.2(5) . . . . ?
C2 C3 C4 C5 0.5(5) . . . . ?
C2 C3 C4 C11 179.8(3) . . . . ?
C1 N1 C5 C4 0.7(5) . . . . ?
Cd1 N1 C5 C4 -179.0(2) . . . . ?
C3 C4 C5 N1 -1.0(5) . . . . ?
C11 C4 C5 N1 179.7(3) . . . . ?
C10 N2 C6 C7 -0.4(5) . . . . ?
Cd1 N2 C6 C7 179.0(2) 2_556 . . . ?
N2 C6 C7 C8 0.2(5) . . . . ?
C6 C7 C8 C9 0.6(5) . . . . ?
C7 C8 C9 C10 -1.2(4) . . . . ?
C7 C8 C9 C12 178.8(3) . . . . ?
C6 N2 C10 C9 -0.3(4) . . . . ?
Cd1 N2 C10 C9 -179.6(2) 2_556 . . . ?
C8 C9 C10 N2 1.1(5) . . . . ?
C12 C9 C10 N2 -179.0(3) . . . . ?
N4 N3 C11 N5 -0.2(3) . . . . ?
N4 N3 C11 C4 179.7(3) . . . . ?
C12 N5 C11 N3 0.1(3) . . . . ?
C12 N5 C11 C4 -179.7(3) . . . . ?
C5 C4 C11 N3 170.4(3) . . . . ?
C3 C4 C11 N3 -8.8(5) . . . . ?
C5 C4 C11 N5 -9.7(4) . . . . ?
C3 C4 C11 N5 171.1(3) . . . . ?
C11 N5 C12 N4 0.0(3) . . . . ?
C11 N5 C12 C9 -180.0(3) . . . . ?
N3 N4 C12 N5 -0.1(3) . . . . ?
N3 N4 C12 C9 179.9(3) . . . . ?
C8 C9 C12 N5 -174.6(3) . . . . ?
C10 C9 C12 N5 5.4(5) . . . . ?
C8 C9 C12 N4 5.4(5) . . . . ?
C10 C9 C12 N4 -174.6(3) . . . . ?
